data_4307384
loop_
_publ_author_name
'Pavel V. Gushchin'
'Nadezhda A. Bokach'
'Konstantin V. Luzyanin'
'Alexey A. Nazarov'
'Matti Haukka'
'Vadim Yu. Kukushkin'

_publ_section_title
;
PtII-Mediated Nitrile-Tetramethylguanidine Coupling as a Key Step for a
Novel Synthesis of 1,6-Dihydro-1,3,5-triazines
;
_journal_name_full 'Inorganic Chemistry'
_journal_page_first 1684
_journal_page_last 1693
_journal_paper_doi 10.1021/ic061884b
_journal_volume 46
_journal_year 2007
_chemical_formula_moiety 'C14 H32 Cl2 N8 Pt, C H Cl3'
_chemical_formula_sum 'C15 H33 Cl5 N8 Pt'
_chemical_formula_weight 697.83
_chemical_name_systematic
; 
 ? 
;
_space_group_IT_number 15
_symmetry_cell_setting monoclinic
_symmetry_space_group_name_Hall '-C 2yc'
_symmetry_space_group_name_H-M 'C 1 2/c 1'
_atom_sites_solution_hydrogens geom
_atom_sites_solution_primary direct
_atom_sites_solution_secondary difmap
_audit_creation_method SHELXL-97
_cell_angle_alpha 90.00
_cell_angle_beta 113.346(2)
_cell_angle_gamma 90.00
_cell_formula_units_Z 4
_cell_length_a 17.5830(8)
_cell_length_b 12.5070(7)
_cell_length_c 12.3850(4)
_cell_measurement_reflns_used 18516
_cell_measurement_temperature 105(2)
_cell_measurement_theta_max 27.48
_cell_measurement_theta_min 1.00
_cell_volume 2500.6(2)
_computing_cell_refinement 'EvalCCD (Duisenberg, 1998-2003)'
_computing_data_collection 'Collect (Nonius BV, 1997-2000)'
_computing_data_reduction 'EvalCCD (Duisenberg, 1998-2003)'
_computing_molecular_graphics 'Diamond v.3.1b (Crystal Impact GbR, 2006)'
_computing_publication_material 'SHELXL-97 (Sheldrick, 1997)'
_computing_structure_refinement 'SHELXL-97 (Sheldrick, 1997)'
_computing_structure_solution 'SIR2004 (Burla et al., 2003)'
_diffrn_ambient_temperature 105(2)
_diffrn_detector_area_resol_mean 9
_diffrn_measured_fraction_theta_full 0.999
_diffrn_measured_fraction_theta_max 0.999
_diffrn_measurement_device '95mm CCD camera on \k-goniostat'
_diffrn_measurement_device_type 'Nonius KappaCCD'
_diffrn_measurement_method '\f scans and \w scans with \k offset'
_diffrn_radiation_monochromator 'horizontally mounted graphite crystal'
_diffrn_radiation_source 'fine-focus sealed tube'
_diffrn_radiation_type MoK\a
_diffrn_radiation_wavelength 0.71073
_diffrn_reflns_av_R_equivalents 0.0562
_diffrn_reflns_av_sigmaI/netI 0.0346
_diffrn_reflns_limit_h_max 22
_diffrn_reflns_limit_h_min -22
_diffrn_reflns_limit_k_max 16
_diffrn_reflns_limit_k_min -15
_diffrn_reflns_limit_l_max 16
_diffrn_reflns_limit_l_min -16
_diffrn_reflns_number 25331
_diffrn_reflns_theta_full 27.51
_diffrn_reflns_theta_max 27.51
_diffrn_reflns_theta_min 2.38
_exptl_absorpt_coefficient_mu 6.165
_exptl_absorpt_correction_T_max 0.7818
_exptl_absorpt_correction_T_min 0.2950
_exptl_absorpt_correction_type multi-scan
_exptl_absorpt_process_details 'SADABS v.2.10 (Sheldrick, 2003)'
_exptl_crystal_colour yellow
_exptl_crystal_density_diffrn 1.854
_exptl_crystal_density_method 'not measured'
_exptl_crystal_description needle
_exptl_crystal_F_000 1368
_exptl_crystal_size_max 0.26
_exptl_crystal_size_mid 0.04
_exptl_crystal_size_min 0.04
_refine_diff_density_max 0.980
_refine_diff_density_min -2.304
_refine_diff_density_rms 0.142
_refine_ls_extinction_method none
_refine_ls_goodness_of_fit_ref 1.096
_refine_ls_hydrogen_treatment constr
_refine_ls_matrix_type full
_refine_ls_number_parameters 152
_refine_ls_number_reflns 2868
_refine_ls_number_restraints 0
_refine_ls_restrained_S_all 1.096
_refine_ls_R_factor_all 0.0481
_refine_ls_R_factor_gt 0.0293
_refine_ls_shift/su_max 0.001
_refine_ls_shift/su_mean 0.000
_refine_ls_structure_factor_coef Fsqd
_refine_ls_weighting_details 'calc w=1/[\s^2^(Fo^2^)+(0.0130P)^2^+13.9228P] where P=(Fo^2^+2Fc^2^)/3'
_refine_ls_weighting_scheme calc
_refine_ls_wR_factor_gt 0.0521
_refine_ls_wR_factor_ref 0.0582
_reflns_number_gt 2384
_reflns_number_total 2868
_reflns_threshold_expression >2sigma(I)
_cod_data_source_file ic061884bsi20060930_061616_4.cif
_cod_data_source_block structure_3
_cod_original_sg_symbol_H-M 'C 2/c'
_cod_database_code 4307384

loop_
_symmetry_equiv_pos_as_xyz
'x, y, z'
'-x, y, -z+1/2'
'x+1/2, y+1/2, z'
'-x+1/2, y+1/2, -z+1/2'
'-x, -y, -z'
'x, -y, z-1/2'
'-x+1/2, -y+1/2, -z'
'x+1/2, -y+1/2, z-1/2'

loop_
_atom_site_label
_atom_site_type_symbol
_atom_site_fract_x
_atom_site_fract_y
_atom_site_fract_z
_atom_site_U_iso_or_equiv
_atom_site_adp_type
_atom_site_occupancy
_atom_site_symmetry_multiplicity
_atom_site_calc_flag
_atom_site_refinement_flags
_atom_site_disorder_assembly
_atom_site_disorder_group
Pt1 Pt 0.5000 -0.012158(15) 0.2500 0.03176(9) Uani 1 2 d S . .
Cl1 Cl 0.45871(7) 0.11818(8) 0.10604(12) 0.0466(3) Uani 1 1 d . . .
Cl2 Cl 0.5497(3) -0.4328(3) 0.6539(4) 0.0978(14) Uani 0.50 1 d P . .
Cl3 Cl 0.5478(3) -0.4640(3) 0.8773(3) 0.1004(14) Uani 0.50 1 d P . .
Cl4 Cl 0.59917(18) -0.4068(3) 0.8142(4) 0.0838(10) Uani 0.50 1 d P . .
N1 N 0.5392(2) -0.1178(2) 0.3814(3) 0.0354(9) Uani 1 1 d . . .
H1 H 0.5192 -0.1072 0.4361 0.053 Uiso 1 1 d R . ..
N2 N 0.6348(3) -0.2295(3) 0.3466(4) 0.0546(12) Uani 1 1 d . . .
N3 N 0.6969(2) -0.0759(4) 0.3056(4) 0.0541(11) Uani 1 1 d . . .
N4 N 0.6581(3) -0.2183(4) 0.1777(4) 0.0671(15) Uani 1 1 d . . .
C1 C 0.5955(3) -0.1921(3) 0.4113(5) 0.0471(13) Uani 1 1 d . . .
C2 C 0.6157(4) -0.2502(4) 0.5253(5) 0.0633(17) Uani 1 1 d . . .
H2A H 0.5805 -0.2233 0.5639 0.095 Uiso 1 1 calc R .. .
H2B H 0.6740 -0.2385 0.5765 0.095 Uiso 1 1 calc R .. .
H2C H 0.6057 -0.3269 0.5098 0.095 Uiso 1 1 calc R .. .
C3 C 0.6599(3) -0.1735(4) 0.2779(5) 0.0556(15) Uani 1 1 d . . .
C4 C 0.7277(3) -0.0381(5) 0.4262(5) 0.0640(16) Uani 1 1 d . . .
H4A H 0.6838 0.0012 0.4390 0.096 Uiso 1 1 calc R . ..
H4B H 0.7752 0.0094 0.4411 0.096 Uiso 1 1 calc R . ..
H4C H 0.7450 -0.0992 0.4800 0.096 Uiso 1 1 calc R .. .
C5 C 0.6862(3) 0.0058(5) 0.2176(5) 0.0648(16) Uani 1 1 d . . .
H5A H 0.6500 -0.0215 0.1400 0.097 Uiso 1 1 calc R .. .
H5B H 0.7402 0.0246 0.2174 0.097 Uiso 1 1 calc R . ..
H5C H 0.6610 0.0694 0.2360 0.097 Uiso 1 1 calc R . ..
C6 C 0.7235(4) -0.2043(6) 0.1360(6) 0.089(2) Uani 1 1 d . . .
H6A H 0.7009 -0.1704 0.0583 0.133 Uiso 1 1 calc R .. .
H6B H 0.7470 -0.2741 0.1304 0.133 Uiso 1 1 calc R .. .
H6C H 0.7670 -0.1587 0.1911 0.133 Uiso 1 1 calc R .. .
C7 C 0.6051(5) -0.3109(4) 0.1318(5) 0.081(2) Uani 1 1 d . . .
H7A H 0.6363 -0.3762 0.1659 0.121 Uiso 1 1 calc R .. .
H7B H 0.5865 -0.3131 0.0461 0.121 Uiso 1 1 calc R .. .
H7C H 0.5569 -0.3060 0.1526 0.121 Uiso 1 1 calc R .. .
C8 C 0.5000 -0.3920(5) 0.7500 0.0402(16) Uani 1 2 d S . .
H8 H 0.5000 -0.3171 0.7713 0.060 Uiso 0.50 1 d PR .. .

loop_
_atom_site_aniso_label
_atom_site_aniso_U_11
_atom_site_aniso_U_22
_atom_site_aniso_U_33
_atom_site_aniso_U_23
_atom_site_aniso_U_13
_atom_site_aniso_U_12
Pt1 0.01715(11) 0.01474(10) 0.04552(15) 0.000 -0.00659(9) 0.000
Cl1 0.0431(7) 0.0212(5) 0.0584(8) 0.0102(5) 0.0019(6) 0.0040(4)
Cl2 0.147(4) 0.067(2) 0.138(4) 0.005(2) 0.119(3) 0.004(2)
Cl3 0.122(3) 0.081(2) 0.0490(18) 0.0325(16) -0.0193(19) -0.023(2)
Cl4 0.0322(15) 0.099(2) 0.104(3) -0.009(2) 0.0101(17) 0.0085(15)
N1 0.0247(19) 0.0189(16) 0.046(2) -0.0027(15) -0.0043(17) 0.0044(13)
N2 0.054(3) 0.041(2) 0.051(3) 0.007(2) 0.002(2) 0.027(2)
N3 0.024(2) 0.074(3) 0.047(3) 0.009(2) -0.0039(19) 0.014(2)
N4 0.071(4) 0.063(3) 0.054(3) 0.017(2) 0.012(3) 0.043(3)
C1 0.040(3) 0.029(2) 0.052(3) -0.001(2) -0.004(2) 0.0146(19)
C2 0.072(4) 0.046(3) 0.052(3) 0.011(3) 0.003(3) 0.034(3)
C3 0.038(3) 0.057(3) 0.050(3) 0.006(3) -0.007(3) 0.034(3)
C4 0.021(2) 0.093(4) 0.059(4) -0.004(3) -0.004(2) 0.003(3)
C5 0.025(2) 0.076(4) 0.070(4) 0.010(3) -0.006(2) -0.003(3)
C6 0.096(5) 0.105(5) 0.063(4) 0.042(4) 0.030(4) 0.071(5)
C7 0.120(6) 0.040(3) 0.058(4) 0.005(3) 0.010(4) 0.042(3)
C8 0.044(4) 0.030(3) 0.038(4) 0.000 0.006(3) 0.000

loop_
_atom_type_symbol
_atom_type_description
_atom_type_scat_dispersion_real
_atom_type_scat_dispersion_imag
_atom_type_scat_source
C C 0.0033 0.0016 'International Tables Vol C Tables 4.2.6.8 and 6.1.1.4'
H H 0.0000 0.0000 'International Tables Vol C Tables 4.2.6.8 and 6.1.1.4'
N N 0.0061 0.0033 'International Tables Vol C Tables 4.2.6.8 and 6.1.1.4'
Cl Cl 0.1484 0.1585 'International Tables Vol C Tables 4.2.6.8 and 6.1.1.4'
Pt Pt -1.7033 8.3905 'International Tables Vol C Tables 4.2.6.8 and 6.1.1.4'

loop_
_geom_angle_atom_site_label_1
_geom_angle_atom_site_label_2
_geom_angle_atom_site_label_3
_geom_angle
_geom_angle_site_symmetry_1
_geom_angle_site_symmetry_3
_geom_angle_publ_flag
N1 Pt1 N1 97.03(19) . 2_655 ?
N1 Pt1 Cl1 176.53(10) . . yes
N1 Pt1 Cl1 86.37(10) 2_655 . ?
N1 Pt1 Cl1 86.37(10) . 2_655 ?
N1 Pt1 Cl1 176.53(10) 2_655 2_655 ?
Cl1 Pt1 Cl1 90.24(6) . 2_655 ?
Cl3 Cl2 C8 59.44(18) 2_656 . ?
Cl3 Cl2 Cl4 107.2(2) 2_656 . ?
C8 Cl2 Cl4 52.34(14) . . ?
Cl2 Cl3 C8 64.93(18) 2_656 . ?
C8 Cl4 Cl2 62.36(18) . . ?
C1 N1 Pt1 133.1(4) . . ?
C1 N1 H1 112.1 . . ?
Pt1 N1 H1 114.2 . . ?
C3 N2 C1 126.4(4) . . yes
C3 N3 C5 122.3(4) . . ?
C3 N3 C4 119.9(5) . . ?
C5 N3 C4 115.4(5) . . ?
C3 N4 C6 123.0(6) . . ?
C3 N4 C7 118.0(6) . . ?
C6 N4 C7 115.7(6) . . ?
N1 C1 N2 126.6(5) . . yes
N1 C1 C2 119.0(5) . . ?
N2 C1 C2 114.2(4) . . ?
C1 C2 H2A 109.5 . . ?
C1 C2 H2B 109.5 . . ?
H2A C2 H2B 109.5 . . ?
C1 C2 H2C 109.5 . . ?
H2A C2 H2C 109.5 . . ?
H2B C2 H2C 109.5 . . ?
N2 C3 N4 119.0(6) . . yes
N2 C3 N3 124.5(5) . . yes
N4 C3 N3 116.1(6) . . ?
N3 C4 H4A 109.5 . . ?
N3 C4 H4B 109.5 . . ?
H4A C4 H4B 109.5 . . ?
N3 C4 H4C 109.5 . . ?
H4A C4 H4C 109.5 . . ?
H4B C4 H4C 109.5 . . ?
N3 C5 H5A 109.5 . . ?
N3 C5 H5B 109.5 . . ?
H5A C5 H5B 109.5 . . ?
N3 C5 H5C 109.5 . . ?
H5A C5 H5C 109.5 . . ?
H5B C5 H5C 109.5 . . ?
N4 C6 H6A 109.5 . . ?
N4 C6 H6B 109.5 . . ?
H6A C6 H6B 109.5 . . ?
N4 C6 H6C 109.5 . . ?
H6A C6 H6C 109.5 . . ?
H6B C6 H6C 109.5 . . ?
N4 C7 H7A 109.5 . . ?
N4 C7 H7B 109.5 . . ?
H7A C7 H7B 109.5 . . ?
N4 C7 H7C 109.5 . . ?
H7A C7 H7C 109.5 . . ?
H7B C7 H7C 109.5 . . ?
Cl4 C8 Cl4 166.8(5) . 2_656 ?
Cl4 C8 Cl3 56.5(2) . . ?
Cl4 C8 Cl3 115.5(3) 2_656 . ?
Cl4 C8 Cl3 115.6(3) . 2_656 ?
Cl4 C8 Cl3 56.5(2) 2_656 2_656 ?
Cl3 C8 Cl3 116.8(4) . 2_656 ?
Cl4 C8 Cl2 65.3(2) . . ?
Cl4 C8 Cl2 110.7(2) 2_656 . ?
Cl3 C8 Cl2 105.6(3) . . ?
Cl3 C8 Cl2 55.6(2) 2_656 . ?
Cl4 C8 Cl2 110.7(2) . 2_656 ?
Cl4 C8 Cl2 65.3(2) 2_656 2_656 ?
Cl3 C8 Cl2 55.6(2) . 2_656 ?
Cl3 C8 Cl2 105.6(3) 2_656 2_656 ?
Cl2 C8 Cl2 147.2(4) . 2_656 ?
Cl4 C8 H8 95.3 . . ?
Cl4 C8 H8 97.3 2_656 . ?
Cl3 C8 H8 107.9 . . ?
Cl3 C8 H8 134.5 2_656 . ?
Cl2 C8 H8 120.2 . . ?
Cl2 C8 H8 92.4 2_656 . ?

loop_
_geom_bond_atom_site_label_1
_geom_bond_atom_site_label_2
_geom_bond_distance
_geom_bond_site_symmetry_2
_geom_bond_publ_flag
Pt1 N1 1.995(3) . yes
Pt1 N1 1.995(3) 2_655 ?
Pt1 Cl1 2.3102(11) . yes
Pt1 Cl1 2.3103(11) 2_655 ?
Cl2 Cl3 1.647(6) 2_656 ?
Cl2 C8 1.807(4) . ?
Cl2 Cl4 1.854(6) . ?
Cl3 Cl2 1.647(6) 2_656 ?
Cl3 C8 1.718(4) . ?
Cl4 C8 1.615(3) . ?
N1 C1 1.300(5) . yes
N1 H1 0.8879 . ?
N2 C3 1.308(7) . yes
N2 C1 1.332(7) . yes
N3 C3 1.361(7) . yes
N3 C5 1.450(7) . ?
N3 C4 1.451(7) . ?
N4 C3 1.350(7) . yes
N4 C6 1.447(8) . ?
N4 C7 1.453(8) . ?
C1 C2 1.500(7) . ?
C2 H2A 0.9800 . ?
C2 H2B 0.9800 . ?
C2 H2C 0.9800 . ?
C4 H4A 0.9800 . ?
C4 H4B 0.9800 . ?
C4 H4C 0.9800 . ?
C5 H5A 0.9800 . ?
C5 H5B 0.9800 . ?
C5 H5C 0.9800 . ?
C6 H6A 0.9800 . ?
C6 H6B 0.9800 . ?
C6 H6C 0.9800 . ?
C7 H7A 0.9800 . ?
C7 H7B 0.9800 . ?
C7 H7C 0.9800 . ?
C8 Cl4 1.615(3) 2_656 ?
C8 Cl3 1.718(4) 2_656 ?
C8 Cl2 1.807(4) 2_656 ?
C8 H8 0.9728 . ?

loop_
_geom_hbond_atom_site_label_D
_geom_hbond_atom_site_label_H
_geom_hbond_atom_site_label_A
_geom_hbond_distance_DH
_geom_hbond_distance_HA
_geom_hbond_distance_DA
_geom_hbond_angle_DHA
_geom_hbond_site_symmetry_A
N1 H1 Cl1 0.89 2.71 3.586(4) 168.5 6_556
